data_9016512
loop_
_publ_author_name
'Rinaldi, R.'
'Gatta, G. D.'
'Angel, R. J.'

_publ_section_title
;
 Crystal chemistry and low-temperature behavior of datolite:
 a single-crystal X-ray diffraction study
 Note: T = 190 K
;
_journal_name_full 'American Mineralogist'
_journal_page_first 1413
_journal_page_last 1421
_journal_paper_doi 10.2138/am.2010.3536
_journal_volume 95
_journal_year 2010
_chemical_compound_source 'Valmozzola, Parma, Italy'
_chemical_formula_sum 'B Ca H O5 Si'
_chemical_name_mineral Datolite
_space_group_IT_number 14
_symmetry_space_group_name_Hall '-P 2ybc'
_symmetry_space_group_name_H-M 'P 1 21/c 1'
_cell_angle_alpha 90
_cell_angle_beta 90.176
_cell_angle_gamma 90
_cell_length_a 4.8308
_cell_length_b 7.6011
_cell_length_c 9.6290
_cell_formula_units_Z 4
_cell_volume 353.569
_database_code_amcsd 0017708
_exptl_crystal_density_diffrn 3.005
_cod_original_formula_sum 'Ca B Si O5 H'
_cod_database_code 9016512

loop_
_space_group_symop_operation_xyz
x,y,z
x,1/2-y,1/2+z
-x,1/2+y,1/2-z
-x,-y,-z

loop_
_atom_site_aniso_label
_atom_site_aniso_U_11
_atom_site_aniso_U_22
_atom_site_aniso_U_33
_atom_site_aniso_U_12
_atom_site_aniso_U_13
_atom_site_aniso_U_23
Ca 0.00470 0.00490 0.00390 0.00030 0.00030 0.00010
B 0.00440 0.00420 0.00370 0.00010 0.00010 -0.00010
Si 0.00380 0.00320 0.00230 0.00020 0.00010 -0.00020
O1 0.00590 0.00530 0.00490 0.00160 -0.00040 -0.00030
O2 0.00530 0.00550 0.00350 -0.00050 0.00060 -0.00150
O3 0.00510 0.00600 0.00280 0.00000 0.00010 -0.00110
O4 0.00580 0.00370 0.00590 0.00010 0.00180 0.00060
O5 0.00410 0.00760 0.00470 -0.00060 0.00030 0.00090

loop_
_atom_site_label
_atom_site_fract_x
_atom_site_fract_y
_atom_site_fract_z
_atom_site_U_iso_or_equiv
Ca 0.00821 0.60626 0.16395 0.00450
B 0.56919 0.08924 -0.15927 0.00410
Si 0.46940 0.26645 0.08429 0.00310
O1 0.24095 0.40161 0.03728 0.00540
O2 0.67107 0.19886 -0.04244 0.00480
O3 0.67594 0.33462 0.21057 0.00460
O4 0.31449 0.08821 0.14588 0.00510
O5 0.25875 0.08665 -0.16356 0.00550
H 0.20300 0.05370 -0.09010 0.02400

loop_
_cod_related_entry_id
_cod_related_entry_database
_cod_related_entry_code
1 AMCSD 0017708
